data_1527111
loop_
_publ_author_name
'Bakar, A.M.'
'Kal'ichak, Ya.M.'

_publ_section_title
;
 Isothermal section of the state diagram of the Gd-Cu-In system
;
_journal_name_full
;
Izvestiya Vysshikh Uchebnykh Zavedenii, Tsvetnaya Metallurgiya
;
_journal_page_first 99
_journal_page_last 102
_journal_volume 1990
_journal_year 1990
_chemical_formula_sum 'Cu0.35 Gd In1.65'
_chemical_name_systematic '(Cu0.175 In0.825)2 Gd'
_space_group_IT_number 191
_symmetry_space_group_name_Hall '-P 6 2'
_symmetry_space_group_name_H-M 'P 6/m m m'
_cell_angle_alpha 90
_cell_angle_beta 90
_cell_angle_gamma 120
_cell_formula_units_Z 1
_cell_length_a 4.77
_cell_length_b 4.77
_cell_length_c 3.675
_cell_volume 72.414
_citation_journal_id_ASTM IVUTAK
_cod_data_source_file Bakar_IVUTAK_1990_402.cif
_cod_data_source_block Cu0.35Gd1In1.65
_cod_original_cell_volume 72.41437
_cod_original_formula_sum 'Cu0.35 Gd1 In1.65'
_cod_database_code 1527111

loop_
_symmetry_equiv_pos_as_xyz
x,y,z
x-y,x,z
-y,x-y,z
-x,-y,z
-x+y,-x,z
y,-x+y,z
-y,-x,-z
x-y,-y,-z
x,x-y,-z
y,x,-z
-x+y,y,-z
-x,-x+y,-z
-x,-y,-z
-x+y,-x,-z
y,-x+y,-z
x,y,-z
x-y,x,-z
-y,x-y,-z
y,x,z
-x+y,y,z
-x,-x+y,z
-y,-x,z
x-y,-y,z
x,x-y,z

loop_
_atom_site_label
_atom_site_type_symbol
_atom_site_fract_x
_atom_site_fract_y
_atom_site_fract_z
_atom_site_occupancy
_atom_site_U_iso_or_equiv
Cu1 Cu 0.3333 0.6667 0.5 0.175 0.0
In1 In 0.3333 0.6667 0.5 0.825 0.0
Gd1 Gd 0 0 0 1 0.0
